data_2014683
loop_
_publ_author_name
'Seela, Frank'
'Zhang, Yun-Long'
'Xu, Kui-Ying'
'Eickmeier, Henning'

_publ_section_title
;
 7-Vinyl-8-aza-7-deaza-2'-deoxyadenosine monohydrate
;
_journal_issue 1
_journal_name_full 'Acta Crystallographica Section C'
_journal_page_first o60
_journal_page_last o62
_journal_paper_doi 10.1107/S0108270104029476
_journal_volume 61
_journal_year 2005
_chemical_formula_moiety 'C12 H15 N5 O3, H2 O'
_chemical_formula_sum 'C12 H17 N5 O4'
_chemical_formula_weight 295.31
_chemical_name_systematic
;
 ?
;
_space_group_IT_number 19
_symmetry_cell_setting orthorhombic
_symmetry_space_group_name_Hall 'P 2ac 2ab'
_symmetry_space_group_name_H-M 'P 21 21 21'
_atom_sites_solution_hydrogens geom
_atom_sites_solution_primary direct
_atom_sites_solution_secondary difmap
_audit_creation_method SHELXL-97
_cell_angle_alpha 90.00
_cell_angle_beta 90.00
_cell_angle_gamma 90.00
_cell_formula_units_Z 4
_cell_length_a 6.6513(8)
_cell_length_b 9.603(5)
_cell_length_c 21.481(3)
_cell_measurement_reflns_used 28
_cell_measurement_temperature 293(2)
_cell_measurement_theta_max 12.50
_cell_measurement_theta_min 4.87
_cell_volume 1372.0(8)
_computing_cell_refinement XSCANS
_computing_data_collection 'XSCANS (Siemens, 1996)'
_computing_data_reduction 'SHELXTL (Sheldrick, 1997)'
_computing_molecular_graphics SHELXTL
_computing_publication_material 'SHELXTL and PLATON (Spek, 1999)'
_computing_structure_refinement SHELXTL
_computing_structure_solution SHELXTL
_diffrn_ambient_temperature 293(2)
_diffrn_measured_fraction_theta_full 0.999
_diffrn_measured_fraction_theta_max 0.999
_diffrn_measurement_device_type 'Bruker P4'
_diffrn_measurement_method '2\q/\w scans'
_diffrn_radiation_monochromator graphite
_diffrn_radiation_source 'fine-focus sealed tube'
_diffrn_radiation_type MoK\a
_diffrn_radiation_wavelength 0.71073
_diffrn_reflns_av_R_equivalents 0.0398
_diffrn_reflns_av_sigmaI/netI 0.0850
_diffrn_reflns_limit_h_max 9
_diffrn_reflns_limit_h_min -1
_diffrn_reflns_limit_k_max 13
_diffrn_reflns_limit_k_min -1
_diffrn_reflns_limit_l_max 1
_diffrn_reflns_limit_l_min -29
_diffrn_reflns_number 2800
_diffrn_reflns_theta_full 28.97
_diffrn_reflns_theta_max 28.97
_diffrn_reflns_theta_min 2.32
_diffrn_standards_decay_% none
_diffrn_standards_interval_count 97
_diffrn_standards_number 3
_exptl_absorpt_coefficient_mu 0.110
_exptl_absorpt_correction_type none
_exptl_crystal_colour colourless
_exptl_crystal_density_diffrn 1.430
_exptl_crystal_density_method 'not measured'
_exptl_crystal_description block
_exptl_crystal_F_000 624
_exptl_crystal_size_max 0.42
_exptl_crystal_size_mid 0.28
_exptl_crystal_size_min 0.20
_refine_diff_density_max 0.219
_refine_diff_density_min -0.209
_refine_ls_extinction_coef 0.0074(11)
_refine_ls_extinction_expression Fc^*^=kFc[1+0.001xFc^2^\l^3^/sin(2\q)]^-1/4^
_refine_ls_extinction_method SHELXL97
_refine_ls_goodness_of_fit_ref 1.021
_refine_ls_hydrogen_treatment mixed
_refine_ls_matrix_type full
_refine_ls_number_parameters 205
_refine_ls_number_reflns 2100
_refine_ls_number_restraints 5
_refine_ls_restrained_S_all 1.020
_refine_ls_R_factor_all 0.1252
_refine_ls_R_factor_gt 0.0583
_refine_ls_shift/su_max 0.000
_refine_ls_shift/su_mean 0.000
_refine_ls_structure_factor_coef Fsqd
_refine_ls_weighting_details 'calc w=1/[\s^2^(Fo^2^)+(0.0349P)^2^] where P=(Fo^2^+2Fc^2^)/3'
_refine_ls_weighting_scheme calc
_refine_ls_wR_factor_gt 0.0940
_refine_ls_wR_factor_ref 0.1131
_reflns_number_gt 1180
_reflns_number_total 2100
_reflns_threshold_expression I>2\s(I)
_cod_data_source_file ga1089.cif
_cod_data_source_block I
_cod_depositor_comments
;
The following automatic conversions were performed:
'_symmetry_cell_setting' value 'Orthorhombic' changed to 'orthorhombic'
according to '/home/saulius/struct/CIF-dictionaries/cif_core.dic'
dictionary named 'cif_core.dic' version 2.4.1 from 2010-06-29.

Automatic conversion script
Id: cif_fix_enum 1527 2010-12-29 10:47:43Z saulius 

The following automatic conversions were performed:

'_symmetry_cell_setting' value 'Orthorhombic' changed to
'orthorhombic' according to
/home/saulius/struct/CIF-dictionaries/cif_core.dic dictionary named
'cif_core.dic' version 2.4.1 from 2010-06-29.

Automatic conversion script
Id: cif_fix_values 1715 2011-07-08 13:25:40Z adriana 
;
_cod_original_cell_volume 1372.1(7)
_cod_database_code 2014683
_cod_database_fobs_code 2014683

loop_
_symmetry_equiv_pos_as_xyz
'x, y, z'
'-x+1/2, -y, z+1/2'
'-x, y+1/2, -z+1/2'
'x+1/2, -y+1/2, -z'

loop_
_atom_site_label
_atom_site_fract_x
_atom_site_fract_y
_atom_site_fract_z
_atom_site_U_iso_or_equiv
_atom_site_adp_type
_atom_site_calc_flag
_atom_site_refinement_flags
_atom_site_occupancy
_atom_site_disorder_assembly
_atom_site_disorder_group
_atom_site_type_symbol
N1 0.7445(6) 0.5975(3) 0.54376(12) 0.0360(7) Uani d . 1 . . N
C2 0.7462(7) 0.5638(4) 0.48368(14) 0.0372(9) Uani d . 1 . . C
H2 0.7467 0.4687 0.4755 0.045 Uiso calc R 1 . . H
N3 0.7474(6) 0.6450(3) 0.43335(11) 0.0329(7) Uani d . 1 . . N
C4 0.7511(7) 0.7810(3) 0.44955(14) 0.0309(8) Uani d . 1 . . C
C5 0.7518(7) 0.8351(3) 0.50977(13) 0.0283(8) Uani d . 1 . . C
N6 0.7363(5) 0.7665(3) 0.61930(10) 0.0383(8) Uani d . 1 . . N
H6A 0.7328 0.7013 0.6467 0.057 Uiso calc R 1 . . H
H6B 0.7352 0.8523 0.6308 0.057 Uiso calc R 1 . . H
C6 0.7433(7) 0.7341(4) 0.55823(14) 0.0309(8) Uani d . 1 . . C
C7 0.7561(7) 0.9829(3) 0.50242(12) 0.0306(8) Uani d . 1 . . C
C71 0.7639(7) 1.0921(4) 0.54974(14) 0.0367(9) Uani d . 1 . . C
H71 0.7004 1.0757 0.5876 0.044 Uiso calc R 1 . . H
C72 0.8549(7) 1.2113(4) 0.54196(19) 0.0523(13) Uani d . 1 . . C
H72A 0.9197 1.2306 0.5046 0.063 Uiso calc R 1 . . H
H72B 0.8549 1.2769 0.5738 0.063 Uiso calc R 1 . . H
N8 0.7576(5) 1.0140(3) 0.44211(10) 0.0321(7) Uani d . 1 . . N
N9 0.7518(6) 0.8909(3) 0.40996(10) 0.0327(7) Uani d . 1 . . N
C1' 0.7540(7) 0.8897(4) 0.34202(13) 0.0343(9) Uani d . 1 . . C
H1' 0.7249 0.7951 0.3274 0.041 Uiso calc R 1 . . H
C2' 0.6036(6) 0.9899(4) 0.31293(16) 0.0415(10) Uani d . 1 . . C
H2'1 0.4883 0.9398 0.2967 0.050 Uiso calc R 1 . . H
H2'2 0.5575 1.0573 0.3434 0.050 Uiso calc R 1 . . H
C3' 0.7170(6) 1.0614(4) 0.26076(13) 0.0341(10) Uani d . 1 . . C
H3'1 0.6723 1.1579 0.2555 0.041 Uiso calc R 1 . . H
O3' 0.7050(5) 0.9861(3) 0.20340(11) 0.0461(8) Uani d D 1 . . O
H3' 0.586(2) 0.977(5) 0.194(2) 0.069 Uiso d D 1 . . H
O4' 0.9466(4) 0.9300(3) 0.32001(11) 0.0378(7) Uani d . 1 . . O
C4' 0.9360(7) 1.0549(4) 0.28232(17) 0.0367(10) Uani d . 1 . . C
H4' 1.0219 1.0421 0.2457 0.044 Uiso calc R 1 . . H
O5' 0.8724(6) 1.2346(3) 0.36217(12) 0.0588(10) Uani d D 1 . . O
H5' 0.844(8) 1.181(4) 0.3912(15) 0.088 Uiso d D 1 . . H
C5' 1.0097(7) 1.1807(4) 0.31795(19) 0.0545(13) Uani d . 1 . . C
H5'1 1.1331 1.1559 0.3393 0.065 Uiso calc R 1 . . H
H5'2 1.0420 1.2537 0.2884 0.065 Uiso calc R 1 . . H
O10 0.3108(5) 0.9789(3) 0.17403(11) 0.0519(9) Uani d D 1 . . O
H10A 0.305(7) 1.040(3) 0.1415(11) 0.078 Uiso d D 1 . . H
H10B 0.262(8) 0.898(2) 0.1583(14) 0.078 Uiso d D 1 . . H

loop_
_atom_site_aniso_label
_atom_site_aniso_U_11
_atom_site_aniso_U_22
_atom_site_aniso_U_33
_atom_site_aniso_U_12
_atom_site_aniso_U_13
_atom_site_aniso_U_23
N1 0.038(2) 0.0340(17) 0.0360(14) -0.002(2) 0.0022(19) 0.0077(13)
C2 0.043(2) 0.0257(17) 0.0423(18) 0.001(3) 0.002(3) -0.0004(16)
N3 0.0355(18) 0.0308(15) 0.0323(13) -0.003(2) 0.0000(19) -0.0002(12)
C4 0.031(2) 0.0325(18) 0.0295(15) -0.003(3) -0.005(2) 0.0037(14)
C5 0.027(2) 0.0308(16) 0.0269(15) 0.001(2) 0.003(2) -0.0004(14)
N6 0.055(2) 0.0372(15) 0.0222(12) -0.001(2) 0.0005(17) 0.0064(12)
C6 0.024(2) 0.0363(19) 0.0323(17) 0.002(2) -0.002(2) 0.0059(15)
C7 0.030(2) 0.0340(18) 0.0280(15) -0.001(3) -0.005(2) 0.0009(14)
C71 0.048(3) 0.035(2) 0.0276(15) -0.001(3) 0.002(2) 0.0009(15)
C72 0.071(4) 0.041(2) 0.045(2) -0.003(3) 0.008(2) -0.008(2)
N8 0.0401(18) 0.0293(15) 0.0268(13) -0.001(2) 0.0001(19) 0.0009(12)
N9 0.048(2) 0.0266(15) 0.0236(12) -0.002(2) -0.0020(19) 0.0032(11)
C1' 0.042(2) 0.0365(18) 0.0245(14) -0.001(3) -0.001(2) -0.0023(14)
C2' 0.037(2) 0.056(2) 0.032(2) 0.004(2) -0.0028(19) 0.006(2)
C3' 0.046(3) 0.0311(18) 0.0253(15) 0.003(2) -0.0019(18) 0.0030(15)
O3' 0.056(2) 0.0555(16) 0.0270(12) 0.002(2) -0.0017(14) -0.0029(12)
O4' 0.0384(17) 0.0426(15) 0.0324(13) 0.0081(14) 0.0032(13) 0.0077(13)
C4' 0.043(3) 0.037(2) 0.0297(18) 0.000(2) 0.0044(19) 0.0057(18)
O5' 0.100(3) 0.0368(16) 0.0397(15) -0.001(2) 0.0022(19) 0.0011(13)
C5' 0.063(3) 0.047(2) 0.053(2) -0.009(3) 0.002(3) -0.001(2)
O10 0.065(2) 0.0538(17) 0.0372(13) -0.0075(18) -0.0046(16) 0.0010(13)

loop_
_atom_type_symbol
_atom_type_description
_atom_type_scat_dispersion_real
_atom_type_scat_dispersion_imag
_atom_type_scat_source
C C 0.0033 0.0000 'International Tables Vol C Tables 4.2.6.8 and 6.1.1.4'
H H 0.0000 0.0000 'International Tables Vol C Tables 4.2.6.8 and 6.1.1.4'
N N 0.0061 0.0000 'International Tables Vol C Tables 4.2.6.8 and 6.1.1.4'
O O 0.0106 0.0000 'International Tables Vol C Tables 4.2.6.8 and 6.1.1.4'

loop_
_geom_angle_atom_site_label_1
_geom_angle_atom_site_label_2
_geom_angle_atom_site_label_3
_geom_angle
_geom_angle_publ_flag
C2 N1 C6 117.4(3) no
N1 C2 N3 130.1(3) no
N1 C2 H2 114.9 no
N3 C2 H2 114.9 no
C2 N3 C4 110.9(3) no
N3 C4 N9 126.2(3) no
N3 C4 C5 126.8(3) no
N9 C4 C5 107.0(3) no
C4 C5 C6 115.1(3) no
C4 C5 C7 105.5(3) no
C6 C5 C7 139.3(3) no
C6 N6 H6A 120.0 no
C6 N6 H6B 120.0 no
H6A N6 H6B 120.0 no
N1 C6 N6 116.7(3) no
N1 C6 C5 119.6(3) no
N6 C6 C5 123.7(3) no
N8 C7 C5 109.3(3) yes
N8 C7 C71 121.1(3) yes
C5 C7 C71 129.6(3) yes
C72 C71 C7 123.8(4) yes
C72 C71 H71 118.1 no
C7 C71 H71 118.1 no
C71 C72 H72A 120.0 no
C71 C72 H72B 120.0 no
H72A C72 H72B 120.0 no
C7 N8 N9 107.3(3) no
C4 N9 N8 110.8(2) no
C4 N9 C1' 128.4(3) no
N8 N9 C1' 120.7(3) no
O4' C1' N9 109.9(3) no
O4' C1' C2' 106.5(3) no
N9 C1' C2' 113.5(3) no
O4' C1' H1' 109.0 no
N9 C1' H1' 109.0 no
C2' C1' H1' 109.0 no
C3' C2' C1' 105.2(3) no
C3' C2' H2'1 110.7 no
C1' C2' H2'1 110.7 no
C3' C2' H2'2 110.7 no
C1' C2' H2'2 110.7 no
H2'1 C2' H2'2 108.8 no
O3' C3' C2' 112.4(3) no
O3' C3' C4' 107.1(3) no
C2' C3' C4' 103.4(3) no
O3' C3' H3'1 111.2 no
C2' C3' H3'1 111.2 no
C4' C3' H3'1 111.2 no
C3' O3' H3' 108(3) no
C1' O4' C4' 111.6(3) no
O4' C4' C5' 111.3(3) no
O4' C4' C3' 104.4(3) no
C5' C4' C3' 115.5(4) no
O4' C4' H4' 108.5 no
C5' C4' H4' 108.5 no
C3' C4' H4' 108.5 no
C5' O5' H5' 115(4) no
O5' C5' C4' 115.0(4) no
O5' C5' H5'1 108.5 no
C4' C5' H5'1 108.5 no
O5' C5' H5'2 108.5 no
C4' C5' H5'2 108.5 no
H5'1 C5' H5'2 107.5 no
H10A O10 H10B 105(3) no

loop_
_geom_bond_atom_site_label_1
_geom_bond_atom_site_label_2
_geom_bond_site_symmetry_2
_geom_bond_distance
_geom_bond_publ_flag
N1 C2 . 1.331(4) no
N1 C6 . 1.348(4) no
C2 N3 . 1.333(4) no
C2 H2 . 0.9300 no
N3 C4 . 1.352(4) no
C4 N9 . 1.355(4) no
C4 C5 . 1.394(4) no
C5 C6 . 1.424(4) no
C5 C7 . 1.429(5) no
N6 C6 . 1.349(4) no
N6 H6A . 0.8600 no
N6 H6B . 0.8600 no
C7 N8 . 1.330(3) no
C7 C71 . 1.461(4) yes
C71 C72 . 1.306(5) yes
C71 H71 . 0.9300 no
C72 H72A . 0.9300 no
C72 H72B . 0.9300 no
N8 N9 . 1.370(3) yes
N9 C1' . 1.460(4) yes
C1' O4' . 1.419(5) no
C1' C2' . 1.523(5) no
C1' H1' . 0.9800 no
C2' C3' . 1.515(5) no
C2' H2'1 . 0.9700 no
C2' H2'2 . 0.9700 no
C3' O3' . 1.431(4) no
C3' C4' . 1.530(6) no
C3' H3'1 . 0.9800 no
O3' H3' . 0.823(10) no
O4' C4' . 1.449(4) no
C4' C5' . 1.512(5) no
C4' H4' . 0.9800 no
O5' C5' . 1.416(5) no
O5' H5' . 0.83(4) no
C5' H5'1 . 0.9700 no
C5' H5'2 . 0.9700 no
O10 H10A . 0.910(15) no
O10 H10B . 0.910(15) no

loop_
_geom_hbond_atom_site_label_D
_geom_hbond_atom_site_label_H
_geom_hbond_atom_site_label_A
_geom_hbond_site_symmetry_A
_geom_hbond_distance_DH
_geom_hbond_distance_HA
_geom_hbond_distance_DA
_geom_hbond_angle_DHA
N6 H6A O4' 4_466 0.86 2.39 2.995(4) 128
N6 H6B O3' 2_675 0.86 2.24 3.010(4) 150
O3' H3' O10 . 0.82(2) 1.88(2) 2.698(5) 173(5)
O5' H5' N8 . 0.83(4) 2.02(4) 2.832(4) 164(4)
O10 H10A N3 3_655 0.91(3) 1.93(3) 2.831(4) 169(4)
O10 H10B O5' 3_645 0.91(3) 1.86(3) 2.755(4) 169(4)

loop_
_geom_torsion_atom_site_label_1
_geom_torsion_atom_site_label_2
_geom_torsion_atom_site_label_3
_geom_torsion_atom_site_label_4
_geom_torsion
_geom_torsion_publ_flag
C6 N1 C2 N3 0.1(8) no
N1 C2 N3 C4 1.3(7) no
C2 N3 C4 N9 -179.5(5) no
C2 N3 C4 C5 -0.5(7) no
N3 C4 C5 C6 -1.5(7) no
N9 C4 C5 C6 177.7(4) no
N3 C4 C5 C7 180.0(5) no
N9 C4 C5 C7 -0.9(5) no
C2 N1 C6 N6 178.3(4) no
C2 N1 C6 C5 -2.4(7) no
C4 C5 C6 N1 3.0(6) no
C7 C5 C6 N1 -179.2(6) no
C4 C5 C6 N6 -177.8(5) no
C7 C5 C6 N6 0.0(9) no
C4 C5 C7 N8 0.1(6) no
C6 C5 C7 N8 -177.9(5) no
C4 C5 C7 C71 -178.2(5) no
C6 C5 C7 C71 3.9(11) no
N8 C7 C71 C72 -30.6(7) yes
C5 C7 C71 C72 147.5(5) yes
C5 C7 N8 N9 0.8(5) no
C71 C7 N8 N9 179.2(4) no
N3 C4 N9 N8 -179.5(5) no
C5 C4 N9 N8 1.4(5) no
N3 C4 N9 C1' -1.7(8) no
C5 C4 N9 C1' 179.2(4) no
C7 N8 N9 C4 -1.3(5) no
C7 N8 N9 C1' -179.3(4) no
C4 N9 C1' O4' -106.9(5) yes
N8 N9 C1' O4' 70.7(5) yes
C4 N9 C1' C2' 134.0(5) yes
N8 N9 C1' C2' -48.3(6) yes
O4' C1' C2' C3' 15.0(4) no
N9 C1' C2' C3' 136.0(4) no
C1' C2' C3' O3' 88.1(4) no
C1' C2' C3' C4' -27.0(4) no
N9 C1' O4' C4' -119.2(3) no
C2' C1' O4' C4' 4.1(4) no
C1' O4' C4' C5' 104.0(4) no
C1' O4' C4' C3' -21.2(4) no
O3' C3' C4' O4' -89.6(3) no
C2' C3' C4' O4' 29.3(4) no
O3' C3' C4' C5' 147.9(3) no
C2' C3' C4' C5' -93.2(4) no
O4' C4' C5' O5' -76.7(4) yes
C3' C4' C5' O5' 42.1(4) yes

loop_
_cod_related_entry_id
_cod_related_entry_database
_cod_related_entry_code
1 ChemSpider 21181192
